data_7057384
loop_
_publ_author_name
'Gamekkanda, Janaka C.'
'Sinha, Abhijeet S.'
'Desper, John'
'\/Dakovi\'c, Marijana'
'Aaker\"oy, Christer B.'

_publ_section_title
;
 Competition between hydrogen bonds and halogen bonds: a structural study
;
_journal_issue 13
_journal_name_full 'New Journal of Chemistry'
_journal_page_first 10539
_journal_paper_doi 10.1039/C8NJ00537K
_journal_volume 42
_journal_year 2018
_chemical_formula_moiety 'C10 H10 I2 O2, C10 H8 N2'
_chemical_formula_sum 'C20 H18 I2 N2 O2'
_chemical_formula_weight 572.16
_space_group_crystal_system triclinic
_space_group_IT_number 2
_space_group_name_Hall '-P 1'
_space_group_name_H-M_alt 'P -1'
_symmetry_space_group_name_Hall '-P 1'
_symmetry_space_group_name_H-M 'P -1'
_atom_sites_solution_hydrogens mixed
_atom_sites_solution_primary direct
_atom_sites_solution_secondary difmap
_audit_update_record
;
2018-01-29 deposited with the CCDC.
2018-04-16 downloaded from the CCDC.
;
_cell_angle_alpha 81.2340(10)
_cell_angle_beta 89.2680(10)
_cell_angle_gamma 85.8440(10)
_cell_formula_units_Z 4
_cell_length_a 7.7674(8)
_cell_length_b 10.0010(10)
_cell_length_c 26.238(3)
_cell_measurement_reflns_used 9913
_cell_measurement_temperature 228.(2)
_cell_measurement_theta_max 32.28
_cell_measurement_theta_min 2.32
_cell_volume 2009.1(4)
_computing_cell_refinement 'Bruker SAINT'
_computing_data_collection 'Bruker SMART'
_computing_data_reduction 'Bruker SAINT'
_computing_molecular_graphics 'Bruker SHELXTL'
_computing_publication_material 'Bruker SHELXTL'
_computing_structure_refinement 'SHELXL-2014/7 (Sheldrick, 2014)'
_computing_structure_solution 'SHELXS-97 (Sheldrick 2008)'
_diffrn_ambient_temperature 228.(2)
_diffrn_measured_fraction_theta_full 'ACTA 50'
_diffrn_measured_fraction_theta_max 0.905
_diffrn_measurement_device_type 'Bruker SMART APEX CCD'
_diffrn_measurement_method '\f and \w scans'
_diffrn_radiation_monochromator graphite
_diffrn_radiation_source 'Fine-focus sealed tube'
_diffrn_radiation_type MoK\a
_diffrn_radiation_wavelength 0.71073
_diffrn_reflns_av_R_equivalents 0.0345
_diffrn_reflns_av_unetI/netI 0.0552
_diffrn_reflns_limit_h_max 11
_diffrn_reflns_limit_h_min -11
_diffrn_reflns_limit_k_max 15
_diffrn_reflns_limit_k_min -15
_diffrn_reflns_limit_l_max 40
_diffrn_reflns_limit_l_min -39
_diffrn_reflns_number 27960
_diffrn_reflns_theta_full 'ACTA 50'
_diffrn_reflns_theta_max 33.46
_diffrn_reflns_theta_min 2.07
_exptl_absorpt_coefficient_mu 3.147
_exptl_absorpt_correction_T_max 0.60
_exptl_absorpt_correction_T_min 0.37
_exptl_absorpt_correction_type multi-scan
_exptl_absorpt_process_details SADABS
_exptl_crystal_colour Colourless
_exptl_crystal_density_diffrn 1.892
_exptl_crystal_density_method 'not measured'
_exptl_crystal_description Irregular
_exptl_crystal_F_000 1096
_exptl_crystal_size_max 0.390
_exptl_crystal_size_mid 0.220
_exptl_crystal_size_min 0.180
_refine_diff_density_max 1.433
_refine_diff_density_min -1.219
_refine_ls_extinction_method none
_refine_ls_goodness_of_fit_ref 1.150
_refine_ls_hydrogen_treatment mixed
_refine_ls_matrix_type full
_refine_ls_number_parameters 482
_refine_ls_number_reflns 14217
_refine_ls_number_restraints 3
_refine_ls_restrained_S_all 1.149
_refine_ls_R_factor_all 0.0663
_refine_ls_R_factor_gt 0.0473
_refine_ls_shift/su_max 0.002
_refine_ls_shift/su_mean 0.000
_refine_ls_structure_factor_coef Fsqd
_refine_ls_weighting_details 'w=1/[\s^2^(Fo^2^)+10.3254P] where P=(Fo^2^+2Fc^2^)/3'
_refine_ls_weighting_scheme calc
_refine_ls_wR_factor_gt 0.1001
_refine_ls_wR_factor_ref 0.1070
_reflns_number_gt 10970
_reflns_number_total 14217
_reflns_threshold_expression 'I > 2\s(I)'
_cod_data_source_file c8nj00537k2.cif
_cod_data_source_block D1A3
_cod_depositor_comments 'Adding full bibliography for 7057378--7057386.cif.'
_cod_original_cell_volume 2009.1(3)
_cod_database_code 7057384

loop_
_space_group_symop_operation_xyz
'x, y, z'
'-x, -y, -z'

loop_
_atom_site_type_symbol
_atom_site_label
_atom_site_fract_x
_atom_site_fract_y
_atom_site_fract_z
_atom_site_U_iso_or_equiv
_atom_site_adp_type
_atom_site_calc_flag
_atom_site_refinement_flags_adp
_atom_site_refinement_flags_posn
_atom_site_occupancy
C C1 -0.0874(6) 0.7647(5) 0.40316(18) 0.0223(9) Uani d . . 1
C C2 0.0280(6) 0.8778(5) 0.38043(17) 0.0211(8) Uani d . . 1
H H2A 0.0389 0.8788 0.3431 0.025 Uiso calc U R 1
H H2B -0.0268 0.9657 0.3862 0.025 Uiso calc U R 1
C C3 0.2063(6) 0.8586(5) 0.40448(17) 0.0203(8) Uani d . . 1
H H3A 0.1963 0.8662 0.4412 0.024 Uiso calc U R 1
H H3B 0.2766 0.9307 0.3881 0.024 Uiso calc U R 1
C C4 0.2970(6) 0.7201(5) 0.39852(16) 0.0198(8) Uani d . . 1
C C5 0.1841(6) 0.6074(5) 0.42253(18) 0.0218(9) Uani d . . 1
H H5A 0.2391 0.5192 0.4172 0.026 Uiso calc U R 1
H H5B 0.1747 0.6082 0.4598 0.026 Uiso calc U R 1
C C6 0.0035(6) 0.6252(5) 0.39885(18) 0.0233(9) Uani d . . 1
H H6A -0.0664 0.5542 0.4163 0.028 Uiso calc U R 1
H H6B 0.0124 0.6143 0.3624 0.028 Uiso calc U R 1
H H7 -0.338(7) 0.754(9) 0.381(3) 0.09(3) Uiso d . D 1
O O7 -0.2429(4) 0.7872(4) 0.37247(14) 0.0302(8) Uani d . D 1
C C8 -0.1237(6) 0.7739(5) 0.45794(19) 0.0257(10) Uani d . . 1
C C9 -0.1333(7) 0.7751(5) 0.50306(19) 0.0273(10) Uani d . . 1
I I10 -0.13933(4) 0.77350(3) 0.58019(2) 0.02483(7) Uani d . . 1
H H11 0.461(10) 0.726(8) 0.4539(18) 0.07(3) Uiso d . D 1
O O11 0.4620(4) 0.7034(4) 0.42349(13) 0.0244(7) Uani d . D 1
C C12 0.3228(6) 0.7136(5) 0.34328(17) 0.0232(9) Uani d . . 1
C C13 0.3173(6) 0.7177(6) 0.29744(19) 0.0291(11) Uani d . . 1
I I14 0.29567(4) 0.73556(4) 0.22037(2) 0.02825(8) Uani d . . 1
C C15 0.7972(6) 0.7343(5) 0.08708(17) 0.0214(9) Uani d . . 1
C C16 0.7018(6) 0.8702(5) 0.06428(18) 0.0233(9) Uani d . . 1
H H16A 0.7674 0.9448 0.0719 0.028 Uiso calc U R 1
H H16B 0.6958 0.8759 0.0267 0.028 Uiso calc U R 1
C C17 0.5195(6) 0.8862(5) 0.08582(19) 0.0229(9) Uani d . . 1
H H17A 0.4619 0.9713 0.0687 0.027 Uiso calc U R 1
H H17B 0.526 0.8917 0.1227 0.027 Uiso calc U R 1
C C18 0.4123(6) 0.7688(5) 0.07828(16) 0.0201(8) Uani d . . 1
C C19 0.5083(6) 0.6324(5) 0.09944(18) 0.0244(9) Uani d . . 1
H H19A 0.5147 0.6236 0.1371 0.029 Uiso calc U R 1
H H19B 0.4427 0.5586 0.091 0.029 Uiso calc U R 1
C C20 0.6899(6) 0.6181(5) 0.07763(19) 0.0247(9) Uani d . . 1
H H20A 0.6832 0.6165 0.0405 0.03 Uiso calc U R 1
H H20B 0.7475 0.5317 0.0937 0.03 Uiso calc U R 1
H H21 0.959(10) 0.738(8) 0.0299(14) 0.06(2) Uiso d . D 1
O O21 0.9649(4) 0.7198(4) 0.06412(13) 0.0293(8) Uani d . D 1
C C22 0.8204(6) 0.7301(6) 0.14372(19) 0.0275(10) Uani d . . 1
C C23 0.8163(6) 0.7300(6) 0.18877(19) 0.0300(11) Uani d . . 1
I I24 0.79544(4) 0.73983(4) 0.26447(2) 0.02991(8) Uani d . . 1
O O25 0.2562(4) 0.7860(5) 0.10773(14) 0.0345(9) Uani d . . 1
H H25 0.1738 0.7613 0.0925 0.052 Uiso calc U R 1
C C26 0.3788(6) 0.7726(5) 0.02314(18) 0.0237(9) Uani d . . 1
C C27 0.3699(7) 0.7680(5) -0.02260(19) 0.0275(10) Uani d . . 1
I I28 0.36977(4) 0.76173(3) -0.09897(2) 0.02528(7) Uani d . . 1
C C29 0.3731(6) 0.7493(5) 0.63241(18) 0.0236(9) Uani d . . 1
C C30 0.3655(6) 0.8685(5) 0.59716(19) 0.0274(10) Uani d . . 1
H H30 0.3545 0.9531 0.6088 0.033 Uiso calc U R 1
C C31 0.3741(7) 0.8621(6) 0.54474(19) 0.0294(10) Uani d . . 1
H H31 0.3674 0.9438 0.5216 0.035 Uiso calc U R 1
N N32 0.3916(6) 0.7451(5) 0.52541(16) 0.0300(9) Uani d . . 1
C C33 0.3971(7) 0.6310(6) 0.5590(2) 0.0341(12) Uani d . . 1
H H33 0.4082 0.5482 0.546 0.041 Uiso calc U R 1
C C34 0.3874(7) 0.6271(6) 0.61193(19) 0.0298(11) Uani d . . 1
H H34 0.3904 0.5435 0.6339 0.036 Uiso calc U R 1
C C35 0.3696(6) 0.7498(5) 0.68848(18) 0.0248(9) Uani d . . 1
C C36 0.2980(8) 0.8609(6) 0.7096(2) 0.0353(12) Uani d . . 1
H H36 0.2506 0.9384 0.6882 0.042 Uiso calc U R 1
C C37 0.2979(9) 0.8554(7) 0.7630(2) 0.0411(14) Uani d . . 1
H H37 0.2476 0.9306 0.7767 0.049 Uiso calc U R 1
N N38 0.3644(8) 0.7503(5) 0.79578(17) 0.0423(13) Uani d . . 1
C C39 0.4326(9) 0.6455(6) 0.7755(2) 0.0400(14) Uani d . . 1
H H39 0.4811 0.5708 0.7981 0.048 Uiso calc U R 1
C C40 0.4379(8) 0.6380(6) 0.7229(2) 0.0344(12) Uani d . . 1
H H40 0.486 0.5597 0.7107 0.041 Uiso calc U R 1
C C41 0.8790(6) 0.7419(5) 0.85278(18) 0.0255(10) Uani d . . 1
C C42 0.8875(7) 0.6192(6) 0.88514(19) 0.0302(11) Uani d . . 1
H H42 0.8852 0.5375 0.8717 0.036 Uiso calc U R 1
C C43 0.8994(7) 0.6183(6) 0.9378(2) 0.0356(12) Uani d . . 1
H H43 0.9045 0.5344 0.9597 0.043 Uiso calc U R 1
N N44 0.9039(6) 0.7321(6) 0.95906(17) 0.0374(11) Uani d . . 1
C C45 0.8941(7) 0.8516(6) 0.9270(2) 0.0356(12) Uani d . . 1
H H45 0.8953 0.9321 0.9414 0.043 Uiso calc U R 1
C C46 0.8826(7) 0.8607(6) 0.8741(2) 0.0341(12) Uani d . . 1
H H46 0.8772 0.9456 0.8529 0.041 Uiso calc U R 1
C C47 0.8674(7) 0.7474(5) 0.79519(18) 0.0280(10) Uani d . . 1
C C48 0.9419(8) 0.6428(6) 0.7709(2) 0.0360(12) Uani d . . 1
H H48 0.9976 0.5651 0.7902 0.043 Uiso calc U R 1
C C49 0.9319(9) 0.6562(7) 0.7179(2) 0.0431(14) Uani d . . 1
H H49 0.9836 0.5859 0.7016 0.052 Uiso calc U R 1
N N50 0.8534(7) 0.7627(6) 0.68845(18) 0.0439(13) Uani d . . 1
C C51 0.7793(9) 0.8611(7) 0.7121(2) 0.0428(14) Uani d . . 1
H H51 0.7215 0.9364 0.692 0.051 Uiso calc U R 1
C C52 0.7838(8) 0.8571(6) 0.7647(2) 0.0352(12) Uani d . . 1
H H52 0.7302 0.9288 0.7799 0.042 Uiso calc U R 1

loop_
_atom_site_aniso_label
_atom_site_aniso_U_11
_atom_site_aniso_U_22
_atom_site_aniso_U_33
_atom_site_aniso_U_12
_atom_site_aniso_U_13
_atom_site_aniso_U_23
C1 0.017(2) 0.029(2) 0.021(2) -0.0033(17) 0.0004(16) -0.0067(18)
C2 0.020(2) 0.023(2) 0.019(2) -0.0001(17) -0.0005(16) -0.0021(16)
C3 0.019(2) 0.023(2) 0.019(2) -0.0032(16) 0.0001(16) -0.0041(16)
C4 0.019(2) 0.028(2) 0.0133(18) 0.0011(17) -0.0024(15) -0.0044(16)
C5 0.021(2) 0.022(2) 0.022(2) -0.0022(17) -0.0020(17) -0.0036(17)
C6 0.026(2) 0.023(2) 0.023(2) -0.0085(18) 0.0023(18) -0.0083(18)
O7 0.0154(16) 0.054(2) 0.0216(17) -0.0026(16) -0.0014(13) -0.0068(16)
C8 0.019(2) 0.035(3) 0.024(2) -0.0007(18) -0.0023(17) -0.009(2)
C9 0.028(2) 0.032(3) 0.022(2) 0.000(2) 0.0027(18) -0.0060(19)
I10 0.03178(16) 0.02697(16) 0.01698(13) -0.00414(12) 0.00107(11) -0.00639(11)
O11 0.0168(15) 0.038(2) 0.0193(16) -0.0001(13) -0.0022(12) -0.0061(14)
C12 0.018(2) 0.034(3) 0.017(2) 0.0011(18) 0.0003(16) -0.0059(18)
C13 0.023(2) 0.044(3) 0.022(2) -0.003(2) 0.0012(18) -0.008(2)
I14 0.02358(15) 0.0455(2) 0.01649(13) -0.00057(13) 0.00130(11) -0.00844(13)
C15 0.0162(19) 0.034(3) 0.0155(19) -0.0038(17) 0.0016(15) -0.0082(17)
C16 0.019(2) 0.028(2) 0.024(2) -0.0064(17) 0.0014(17) -0.0058(18)
C17 0.021(2) 0.024(2) 0.025(2) 0.0004(17) -0.0010(17) -0.0076(18)
C18 0.0153(19) 0.032(2) 0.0143(18) -0.0059(17) 0.0003(15) -0.0049(17)
C19 0.025(2) 0.028(2) 0.021(2) -0.0061(18) 0.0006(17) -0.0039(18)
C20 0.026(2) 0.026(2) 0.023(2) -0.0009(18) 0.0021(18) -0.0058(18)
O21 0.0156(15) 0.054(2) 0.0198(17) -0.0017(15) 0.0010(13) -0.0116(16)
C22 0.019(2) 0.040(3) 0.025(2) -0.0009(19) -0.0033(18) -0.007(2)
C23 0.019(2) 0.050(3) 0.022(2) 0.001(2) 0.0012(18) -0.010(2)
I24 0.02357(15) 0.0511(2) 0.01611(14) -0.00264(14) -0.00172(11) -0.00823(13)
O25 0.0194(16) 0.066(3) 0.0215(17) -0.0043(17) 0.0002(13) -0.0163(18)
C26 0.022(2) 0.030(2) 0.020(2) -0.0032(18) 0.0004(17) -0.0083(18)
C27 0.031(3) 0.034(3) 0.019(2) -0.004(2) -0.0032(18) -0.0072(19)
I28 0.03239(16) 0.02696(16) 0.01768(13) -0.00308(12) -0.00017(11) -0.00670(11)
C29 0.020(2) 0.030(2) 0.021(2) 0.0026(18) 0.0005(17) -0.0062(18)
C30 0.027(2) 0.030(3) 0.024(2) 0.0025(19) -0.0024(19) -0.0036(19)
C31 0.030(3) 0.033(3) 0.023(2) 0.000(2) -0.0014(19) 0.001(2)
N32 0.029(2) 0.042(3) 0.0182(19) 0.0050(19) -0.0063(16) -0.0038(18)
C33 0.032(3) 0.045(3) 0.026(3) 0.002(2) -0.005(2) -0.011(2)
C34 0.038(3) 0.029(3) 0.021(2) -0.001(2) 0.000(2) -0.0038(19)
C35 0.028(2) 0.029(2) 0.017(2) -0.0011(19) -0.0019(17) -0.0020(18)
C36 0.045(3) 0.037(3) 0.021(2) 0.010(2) -0.002(2) -0.004(2)
C37 0.055(4) 0.042(3) 0.027(3) 0.009(3) -0.001(3) -0.012(2)
N38 0.068(4) 0.043(3) 0.016(2) 0.002(3) -0.004(2) -0.0075(19)
C39 0.061(4) 0.036(3) 0.022(3) 0.003(3) -0.005(2) -0.002(2)
C40 0.047(3) 0.031(3) 0.023(2) 0.005(2) -0.004(2) -0.003(2)
C41 0.022(2) 0.037(3) 0.017(2) 0.0003(19) 0.0016(17) -0.0030(19)
C42 0.033(3) 0.036(3) 0.020(2) 0.005(2) -0.0013(19) -0.004(2)
C43 0.035(3) 0.044(3) 0.025(3) 0.010(2) 0.002(2) -0.002(2)
N44 0.032(2) 0.058(3) 0.021(2) 0.007(2) 0.0021(18) -0.007(2)
C45 0.034(3) 0.047(3) 0.027(3) 0.001(2) 0.002(2) -0.014(2)
C46 0.040(3) 0.034(3) 0.029(3) 0.001(2) 0.000(2) -0.007(2)
C47 0.036(3) 0.035(3) 0.014(2) -0.007(2) 0.0024(18) -0.0027(18)
C48 0.045(3) 0.039(3) 0.023(2) 0.004(3) 0.000(2) -0.007(2)
C49 0.054(4) 0.050(4) 0.026(3) 0.001(3) -0.001(3) -0.011(3)
N50 0.058(3) 0.055(3) 0.021(2) -0.014(3) 0.001(2) -0.007(2)
C51 0.056(4) 0.047(4) 0.023(3) -0.006(3) -0.006(3) 0.003(2)
C52 0.048(3) 0.031(3) 0.025(3) -0.003(2) -0.002(2) -0.001(2)

loop_
_atom_type_symbol
_atom_type_description
_atom_type_scat_dispersion_real
_atom_type_scat_dispersion_imag
_atom_type_scat_source
C C 0.0033 0.0016 'International Tables Vol C Tables 4.2.6.8 and 6.1.1.4'
H H 0.0000 0.0000 'International Tables Vol C Tables 4.2.6.8 and 6.1.1.4'
N N 0.0061 0.0033 'International Tables Vol C Tables 4.2.6.8 and 6.1.1.4'
O O 0.0106 0.0060 'International Tables Vol C Tables 4.2.6.8 and 6.1.1.4'
I I -0.4742 1.8119 'International Tables Vol C Tables 4.2.6.8 and 6.1.1.4'

loop_
_geom_angle_atom_site_label_1
_geom_angle_atom_site_label_2
_geom_angle_atom_site_label_3
_geom_angle_site_symmetry_3
_geom_angle
O7 C1 C8 . 111.7(4)
O7 C1 C6 . 110.6(4)
C8 C1 C6 . 109.3(4)
O7 C1 C2 . 105.4(4)
C8 C1 C2 . 109.7(4)
C6 C1 C2 . 110.0(4)
C3 C2 C1 . 111.9(4)
C3 C2 H2A . 109.2
C1 C2 H2A . 109.2
C3 C2 H2B . 109.2
C1 C2 H2B . 109.2
H2A C2 H2B . 107.9
C2 C3 C4 . 111.9(4)
C2 C3 H3A . 109.2
C4 C3 H3A . 109.2
C2 C3 H3B . 109.2
C4 C3 H3B . 109.2
H3A C3 H3B . 107.9
O11 C4 C12 . 108.9(4)
O11 C4 C5 . 109.8(4)
C12 C4 C5 . 109.9(4)
O11 C4 C3 . 110.2(4)
C12 C4 C3 . 108.8(4)
C5 C4 C3 . 109.3(4)
C6 C5 C4 . 111.5(4)
C6 C5 H5A . 109.3
C4 C5 H5A . 109.3
C6 C5 H5B . 109.3
C4 C5 H5B . 109.3
H5A C5 H5B . 108.0
C5 C6 C1 . 112.3(4)
C5 C6 H6A . 109.1
C1 C6 H6A . 109.1
C5 C6 H6B . 109.1
C1 C6 H6B . 109.1
H6A C6 H6B . 107.9
C1 O7 H7 . 125.(6)
C9 C8 C1 . 172.2(5)
C8 C9 I10 . 177.6(5)
C9 I10 N50 1_455 178.30(19)
C4 O11 H11 . 114.(5)
C13 C12 C4 . 169.5(5)
C12 C13 I14 . 176.0(5)
C13 I14 O25 . 175.19(19)
O21 C15 C22 . 108.1(4)
O21 C15 C20 . 110.1(4)
C22 C15 C20 . 109.4(4)
O21 C15 C16 . 110.7(4)
C22 C15 C16 . 109.4(4)
C20 C15 C16 . 109.1(4)
C17 C16 C15 . 112.3(4)
C17 C16 H16A . 109.2
C15 C16 H16A . 109.2
C17 C16 H16B . 109.2
C15 C16 H16B . 109.2
H16A C16 H16B . 107.9
C16 C17 C18 . 112.3(4)
C16 C17 H17A . 109.2
C18 C17 H17A . 109.2
C16 C17 H17B . 109.2
C18 C17 H17B . 109.2
H17A C17 H17B . 107.9
O25 C18 C26 . 112.7(4)
O25 C18 C17 . 105.8(4)
C26 C18 C17 . 109.6(4)
O25 C18 C19 . 109.2(4)
C26 C18 C19 . 109.0(4)
C17 C18 C19 . 110.6(4)
C20 C19 C18 . 112.5(4)
C20 C19 H19A . 109.1
C18 C19 H19A . 109.1
C20 C19 H19B . 109.1
C18 C19 H19B . 109.1
H19A C19 H19B . 107.8
C19 C20 C15 . 111.9(4)
C19 C20 H20A . 109.2
C15 C20 H20A . 109.2
C19 C20 H20B . 109.2
C15 C20 H20B . 109.2
H20A C20 H20B . 107.9
C15 O21 H21 . 111.(5)
C23 C22 C15 . 171.5(5)
C22 C23 I24 . 176.0(5)
C23 I24 O7 1_655 173.60(19)
C18 O25 I14 . 115.8(3)
C18 O25 H25 . 109.5
I14 O25 H25 . 123.3
C27 C26 C18 . 172.4(5)
C26 C27 I28 . 176.7(5)
C27 I28 N38 1_554 178.97(19)
C30 C29 C34 . 116.7(4)
C30 C29 C35 . 122.1(4)
C34 C29 C35 . 121.1(5)
C31 C30 C29 . 119.7(5)
C31 C30 H30 . 120.2
C29 C30 H30 . 120.2
N32 C31 C30 . 123.3(5)
N32 C31 H31 . 118.3
C30 C31 H31 . 118.3
C33 N32 C31 . 117.1(4)
N32 C33 C34 . 123.8(5)
N32 C33 H33 . 118.1
C34 C33 H33 . 118.1
C33 C34 C29 . 119.3(5)
C33 C34 H34 . 120.3
C29 C34 H34 . 120.3
C36 C35 C40 . 117.2(5)
C36 C35 C29 . 121.5(4)
C40 C35 C29 . 121.2(5)
C35 C36 C37 . 119.0(5)
C35 C36 H36 . 120.5
C37 C36 H36 . 120.5
N38 C37 C36 . 124.1(5)
N38 C37 H37 . 118.0
C36 C37 H37 . 118.0
C39 N38 C37 . 116.7(5)
N38 C39 C40 . 124.7(5)
N38 C39 H39 . 117.7
C40 C39 H39 . 117.7
C39 C40 C35 . 118.4(5)
C39 C40 H40 . 120.8
C35 C40 H40 . 120.8
C42 C41 C46 . 118.9(5)
C42 C41 C47 . 120.7(5)
C46 C41 C47 . 120.4(5)
C41 C42 C43 . 118.9(5)
C41 C42 H42 . 120.5
C43 C42 H42 . 120.5
N44 C43 C42 . 122.9(5)
N44 C43 H43 . 118.5
C42 C43 H43 . 118.5
C43 N44 C45 . 117.6(5)
N44 C45 C46 . 122.9(5)
N44 C45 H45 . 118.6
C46 C45 H45 . 118.6
C45 C46 C41 . 118.8(5)
C45 C46 H46 . 120.6
C41 C46 H46 . 120.6
C52 C47 C48 . 117.9(5)
C52 C47 C41 . 120.9(5)
C48 C47 C41 . 121.2(5)
C49 C48 C47 . 118.3(5)
C49 C48 H48 . 120.9
C47 C48 H48 . 120.9
N50 C49 C48 . 123.8(6)
N50 C49 H49 . 118.1
C48 C49 H49 . 118.1
C49 N50 C51 . 117.5(5)
N50 C51 C52 . 122.8(6)
N50 C51 H51 . 118.6
C52 C51 H51 . 118.6
C51 C52 C47 . 119.7(6)
C51 C52 H52 . 120.2
C47 C52 H52 . 120.2

loop_
_geom_bond_atom_site_label_1
_geom_bond_atom_site_label_2
_geom_bond_site_symmetry_2
_geom_bond_distance
C1 O7 . 1.445(6)
C1 C8 . 1.476(7)
C1 C6 . 1.536(7)
C1 C2 . 1.538(7)
C2 C3 . 1.517(6)
C2 H2A . 0.98
C2 H2B . 0.98
C3 C4 . 1.537(6)
C3 H3A . 0.98
C3 H3B . 0.98
C4 O11 . 1.434(5)
C4 C12 . 1.471(6)
C4 C5 . 1.532(6)
C5 C6 . 1.529(6)
C5 H5A . 0.98
C5 H5B . 0.98
C6 H6A . 0.98
C6 H6B . 0.98
O7 H7 . 0.85(4)
C8 C9 . 1.187(7)
C9 I10 . 2.021(5)
I10 N50 1_455 2.826(5)
O11 H11 . 0.86(4)
C12 C13 . 1.198(7)
C13 I14 . 2.011(5)
I14 O25 . 2.938(4)
C15 O21 . 1.435(5)
C15 C22 . 1.493(6)
C15 C20 . 1.530(7)
C15 C16 . 1.540(7)
C16 C17 . 1.525(6)
C16 H16A . 0.98
C16 H16B . 0.98
C17 C18 . 1.526(6)
C17 H17A . 0.98
C17 H17B . 0.98
C18 O25 . 1.444(5)
C18 C26 . 1.468(6)
C18 C19 . 1.536(7)
C19 C20 . 1.521(7)
C19 H19A . 0.98
C19 H19B . 0.98
C20 H20A . 0.98
C20 H20B . 0.98
O21 H21 . 0.89(4)
C22 C23 . 1.182(7)
C23 I24 . 2.007(5)
I24 O7 1_655 2.951(4)
O25 H25 . 0.83
C26 C27 . 1.211(6)
C27 I28 . 2.014(5)
I28 N38 1_554 2.782(4)
C29 C30 . 1.391(7)
C29 C34 . 1.405(7)
C29 C35 . 1.472(6)
C30 C31 . 1.387(7)
C30 H30 . 0.94
C31 N32 . 1.342(7)
C31 H31 . 0.94
N32 C33 . 1.329(7)
C33 C34 . 1.386(7)
C33 H33 . 0.94
C34 H34 . 0.94
C35 C36 . 1.394(7)
C35 C40 . 1.402(7)
C36 C37 . 1.394(7)
C36 H36 . 0.94
C37 N38 . 1.329(8)
C37 H37 . 0.94
N38 C39 . 1.321(8)
C39 C40 . 1.394(7)
C39 H39 . 0.94
C40 H40 . 0.94
C41 C42 . 1.379(7)
C41 C46 . 1.391(7)
C41 C47 . 1.507(6)
C42 C43 . 1.384(7)
C42 H42 . 0.94
C43 N44 . 1.344(8)
C43 H43 . 0.94
N44 C45 . 1.350(8)
C45 C46 . 1.380(7)
C45 H45 . 0.94
C46 H46 . 0.94
C47 C52 . 1.381(7)
C47 C48 . 1.393(7)
C48 C49 . 1.381(8)
C48 H48 . 0.94
C49 N50 . 1.331(8)
C49 H49 . 0.94
N50 C51 . 1.334(8)
C51 C52 . 1.376(8)
C51 H51 . 0.94
C52 H52 . 0.94

loop_
_geom_hbond_atom_site_label_D
_geom_hbond_atom_site_label_H
_geom_hbond_atom_site_label_A
_geom_hbond_site_symmetry_A
_geom_hbond_distance_DH
_geom_hbond_distance_HA
_geom_hbond_distance_DA
_geom_hbond_angle_DHA
O7 H7 O11 1_455 0.85(4) 1.95(5) 2.758(5) 159.(9)
O11 H11 N32 . 0.86(4) 1.98(4) 2.809(5) 161.(7)
O21 H21 N44 1_554 0.89(4) 1.92(4) 2.786(6) 163.(7)
O25 H25 O21 1_455 0.83 1.89 2.717(5) 171.5

loop_
_geom_torsion_atom_site_label_1
_geom_torsion_atom_site_label_2
_geom_torsion_atom_site_label_3
_geom_torsion_atom_site_label_4
_geom_torsion
O7 C1 C2 C3 -173.2(4)
C8 C1 C2 C3 66.4(5)
C6 C1 C2 C3 -53.9(5)
C1 C2 C3 C4 56.9(5)
C2 C3 C4 O11 -177.7(4)
C2 C3 C4 C12 63.0(5)
C2 C3 C4 C5 -57.0(5)
O11 C4 C5 C6 177.2(4)
C12 C4 C5 C6 -63.1(5)
C3 C4 C5 C6 56.2(5)
C4 C5 C6 C1 -56.0(5)
O7 C1 C6 C5 169.6(4)
C8 C1 C6 C5 -67.0(5)
C2 C1 C6 C5 53.6(5)
O11 C4 C12 C13 -163.(3)
C5 C4 C12 C13 76.(3)
C3 C4 C12 C13 -43.(3)
O21 C15 C16 C17 177.2(4)
C22 C15 C16 C17 -63.8(5)
C20 C15 C16 C17 55.9(5)
C15 C16 C17 C18 -55.4(5)
C16 C17 C18 O25 170.7(4)
C16 C17 C18 C26 -67.6(5)
C16 C17 C18 C19 52.6(5)
O25 C18 C19 C20 -169.0(4)
C26 C18 C19 C20 67.6(5)
C17 C18 C19 C20 -53.0(5)
C18 C19 C20 C15 55.9(5)
O21 C15 C20 C19 -177.7(4)
C22 C15 C20 C19 63.7(5)
C16 C15 C20 C19 -56.0(5)
C26 C18 O25 I14 170.2(3)
C17 C18 O25 I14 -70.1(4)
C19 C18 O25 I14 48.9(4)
C34 C29 C30 C31 -0.7(7)
C35 C29 C30 C31 178.2(5)
C29 C30 C31 N32 -0.7(8)
C30 C31 N32 C33 1.4(8)
C31 N32 C33 C34 -0.6(8)
N32 C33 C34 C29 -0.8(8)
C30 C29 C34 C33 1.5(7)
C35 C29 C34 C33 -177.5(5)
C30 C29 C35 C36 23.6(8)
C34 C29 C35 C36 -157.5(5)
C30 C29 C35 C40 -156.6(5)
C34 C29 C35 C40 22.2(8)
C40 C35 C36 C37 0.0(9)
C29 C35 C36 C37 179.8(5)
C35 C36 C37 N38 0.9(10)
C36 C37 N38 C39 -0.7(10)
C37 N38 C39 C40 -0.5(10)
N38 C39 C40 C35 1.4(10)
C36 C35 C40 C39 -1.0(8)
C29 C35 C40 C39 179.2(5)
C46 C41 C42 C43 -0.1(8)
C47 C41 C42 C43 179.5(5)
C41 C42 C43 N44 -0.3(8)
C42 C43 N44 C45 0.8(8)
C43 N44 C45 C46 -1.0(8)
N44 C45 C46 C41 0.6(9)
C42 C41 C46 C45 -0.1(8)
C47 C41 C46 C45 -179.7(5)
C42 C41 C47 C52 150.3(5)
C46 C41 C47 C52 -30.1(8)
C42 C41 C47 C48 -30.3(8)
C46 C41 C47 C48 149.3(6)
C52 C47 C48 C49 1.6(9)
C41 C47 C48 C49 -177.8(5)
C47 C48 C49 N50 -0.8(10)
C48 C49 N50 C51 -0.6(10)
C49 N50 C51 C52 1.1(10)
N50 C51 C52 C47 -0.2(10)
C48 C47 C52 C51 -1.2(9)
C41 C47 C52 C51 178.2(5)
